data_4082762
loop_
_publ_author_name
'Nagarajaprakash, R.'
'Divya, D.'
'Ramakrishna, Buthanapalli'
'Manimaran, Bala.'

_publ_section_title
;
 Synthesis and Spectroscopic and Structural Characterization of
 Oxamidato-Bridged Rhenium(I) Supramolecular Rectangles with Ester
 Functionalization
;
_journal_issue 6
_journal_name_full Organometallics
_journal_page_first 1367
_journal_paper_doi 10.1021/om400776m
_journal_volume 33
_journal_year 2014
_chemical_formula_moiety 'C68 H60 N8 O24 Re4'
_chemical_formula_sum 'C68 H60 N8 O24 Re4'
_chemical_formula_weight 2118.04
_chemical_name_systematic
;
 ? 
;
_space_group_crystal_system monoclinic
_space_group_IT_number 14
_space_group_name_Hall '-P 2ybc'
_space_group_name_H-M_alt 'P 1 21/c 1'
_symmetry_space_group_name_Hall '-P 2ybc'
_symmetry_space_group_name_H-M 'P 1 21/c 1'
_atom_sites_solution_hydrogens geom
_atom_sites_solution_primary direct
_atom_sites_solution_secondary difmap
_audit_creation_date 2012-12-12
_audit_creation_method
;
  Olex2 1.2
  (compiled Dec  5 2012 16:17:34, GUI svn.r4385)
;
_cell_angle_alpha 90.00
_cell_angle_beta 103.877(4)
_cell_angle_gamma 90.00
_cell_formula_units_Z 2
_cell_length_a 15.1723(5)
_cell_length_b 11.5645(4)
_cell_length_c 21.2154(8)
_cell_measurement_reflns_used 6998
_cell_measurement_temperature 150.0
_cell_measurement_theta_max 29.2816
_cell_measurement_theta_min 2.5732
_cell_volume 3613.8(2)
_computing_cell_refinement
;
CrysAlisPro, Oxford Diffraction Ltd.,
Version 1.171.34.44 (release 25-10-2010 CrysAlis171 .NET)
(compiled Oct 25 2010,18:11:34)
;
_computing_data_collection
;
CrysAlisPro, Oxford Diffraction Ltd.,
Version 1.171.34.44 (release 25-10-2010 CrysAlis171 .NET)
(compiled Oct 25 2010,18:11:34)
;
_computing_data_reduction
;
CrysAlisPro, Oxford Diffraction Ltd.,
Version 1.171.34.44 (release 25-10-2010 CrysAlis171 .NET)
(compiled Oct 25 2010,18:11:34)
;
_computing_molecular_graphics
;
O. V. Dolomanov, L. J. Bourhis, R. J. Gildea, J. A. K. Howard and H. Puschmann,
OLEX2: a complete structure solution, refinement and analysis program.
J. Appl. Cryst. (2009). 42, 339-341.
;
_computing_publication_material
;
O. V. Dolomanov, L. J. Bourhis, R. J. Gildea, J. A. K. Howard and H. Puschmann,
OLEX2: a complete structure solution, refinement and analysis program.
J. Appl. Cryst. (2009). 42, 339-341.
;
_computing_structure_refinement
;
SHELXL, G.M. Sheldrick, Acta Cryst.
(2008). A64, 112-122
;
_computing_structure_solution
;
SHELXS, G.M. Sheldrick, Acta Cryst.
(2008). A64, 112-122
;
_diffrn_ambient_temperature 150.0
_diffrn_detector_area_resol_mean 15.9821
_diffrn_measured_fraction_theta_full 0.999
_diffrn_measured_fraction_theta_max 0.999
_diffrn_measurement_details
;
  1 omega   -1.00   86.00   1.0000   45.0000
omega____ theta____ kappa____ phi______ frames
    -       18.9803   37.0000  -30.0000 87

  2 omega   38.00   71.00   1.0000   45.0000
omega____ theta____ kappa____ phi______ frames
    -       18.9803  179.0000 -180.0000 33

  3 omega  -52.00   43.00   1.0000   45.0000
omega____ theta____ kappa____ phi______ frames
    -       18.9803  -37.0000  150.0000 95

  4 omega   34.00   59.00   1.0000   45.0000
omega____ theta____ kappa____ phi______ frames
    -       18.9803  179.0000   60.0000 25
;
_diffrn_measurement_device_type 'Xcalibur, Eos'
_diffrn_measurement_method '\w scans'
_diffrn_orient_matrix_UB_11 0.0449681000
_diffrn_orient_matrix_UB_12 -0.0022732000
_diffrn_orient_matrix_UB_13 -0.0041796000
_diffrn_orient_matrix_UB_21 -0.0100638000
_diffrn_orient_matrix_UB_22 0.0459811000
_diffrn_orient_matrix_UB_23 -0.0227271000
_diffrn_orient_matrix_UB_31 0.0139445000
_diffrn_orient_matrix_UB_32 0.0405250000
_diffrn_orient_matrix_UB_33 0.0255406000
_diffrn_radiation_monochromator graphite
_diffrn_radiation_type 'Mo K\a'
_diffrn_radiation_wavelength 0.7107
_diffrn_reflns_av_R_equivalents 0.0481
_diffrn_reflns_av_unetI/netI 0.0859
_diffrn_reflns_limit_h_max 17
_diffrn_reflns_limit_h_min -18
_diffrn_reflns_limit_k_max 13
_diffrn_reflns_limit_k_min -10
_diffrn_reflns_limit_l_max 25
_diffrn_reflns_limit_l_min -25
_diffrn_reflns_number 14721
_diffrn_reflns_theta_full 25.00
_diffrn_reflns_theta_max 25.00
_diffrn_reflns_theta_min 2.58
_diffrn_source 'Enhance (Mo) X-ray Source'
_exptl_absorpt_coefficient_mu 6.760
_exptl_absorpt_correction_T_max 1.00000
_exptl_absorpt_correction_T_min 0.51828
_exptl_absorpt_correction_type multi-scan
_exptl_absorpt_process_details
;
CrysAlisPro, Oxford Diffraction Ltd.,
Version 1.171.34.44 (release 25-10-2010 CrysAlis171 .NET)
(compiled Oct 25 2010,18:11:34)
Empirical absorption correction using spherical harmonics,
 implemented in SCALE3 ABSPACK scaling algorithm.
;
_exptl_crystal_density_diffrn 1.946
_exptl_crystal_density_method 'not measured'
_exptl_crystal_F_000 2032
_exptl_crystal_size_max 0.4
_exptl_crystal_size_mid 0.22
_exptl_crystal_size_min 0.2
_refine_diff_density_max 1.423
_refine_diff_density_min -1.577
_refine_diff_density_rms 0.148
_refine_ls_extinction_method none
_refine_ls_goodness_of_fit_ref 0.945
_refine_ls_hydrogen_treatment mixed
_refine_ls_matrix_type full
_refine_ls_number_parameters 462
_refine_ls_number_reflns 6357
_refine_ls_number_restraints 0
_refine_ls_restrained_S_all 0.945
_refine_ls_R_factor_all 0.0677
_refine_ls_R_factor_gt 0.0404
_refine_ls_shift/su_max 0.074
_refine_ls_shift/su_mean 0.003
_refine_ls_structure_factor_coef Fsqd
_refine_ls_weighting_details 'calc w=1/[\s^2^(Fo^2^)+(0.0099P)^2^+0.0000P] where P=(Fo^2^+2Fc^2^)/3'
_refine_ls_weighting_scheme calc
_refine_ls_wR_factor_gt 0.0555
_refine_ls_wR_factor_ref 0.0605
_reflns_number_gt 4652
_reflns_number_total 6357
_reflns_threshold_expression >2sigma(I)
_cod_data_source_file om400776m_si_001.cif
_cod_data_source_block 1
_cod_database_code 4082762
_chemical_oxdiff_formula 'C60 H60 N8 O24 Re4'
_chemical_oxdiff_usercomment '150 K, ORANGE'
_reflns_odcompleteness_completeness 99.87
_reflns_odcompleteness_iscentric 1
_reflns_odcompleteness_theta 26.32
_olex2_refinement_description
;
1. Fixed Uiso
 At 1.2 times of:
  {H14A,H14B} of C14, {H15A,H15B} of C15, {H37A,H37B} of C37, {H36A,H36B} of
  C36, {H35A,H35B} of C35, {H41A,H41B} of C41, {H40A,H40B} of C40, {H39A,H39B}
  of C39, {H11A,H11B} of C11, H27 of C27, H24 of C24, H28 of C28, H25 of C25,
  H32 of C32, H33 of C33, H30 of C30, {H10A,H10B} of C10, H21 of C21, H17 of
  C17, {H9A,H9B} of C9, H20 of C20, H18 of C18, H29 of C29, {H13A,H13B} of C13
 At 1.5 times of:
  {H38A,H38B,H38C} of C38, {H42A,H42B,H42C} of C42, {H16A,H16B,H16C} of C16,
  {H12A,H12B,H12C} of C12
2. Uiso/Uaniso restraints and constraints
Uanis(C16) = Uanis(C38)
Uanis(C40) = Uanis(C10)
Uanis(C11) = Uanis(C41)
Uanis(C42) = Uanis(C12)
Uanis(C13) = Uanis(C35) = Uanis(C14) = Uanis(C36) = Uanis(C15) = Uanis(C37)
Uanis(C2) = Uanis(O2)
Uanis(C4) = Uanis(O4)
Uanis(N1) = Uanis(O14) = Uanis(N5) = Uanis(O7) = Uanis(N2) = Uanis(O13) = Uanis(N6) = Uanis(O8) = Uanis(C8) = Uanis(C7)
3. Others
 Sof(O7)=Sof(N2)=Sof(O8)=Sof(N1)=Sof(C9)=Sof(H9A)=Sof(H9B)=Sof(C13)=Sof(H13A)=
 Sof(H13B)=Sof(C10)=Sof(H10A)=Sof(H10B)=Sof(C16)=Sof(H16A)=Sof(H16B)=Sof(H16C)=
 Sof(C12)=Sof(H12A)=Sof(H12B)=Sof(H12C)=Sof(C11)=Sof(H11A)=Sof(H11B)=1-Sof(N2)=
 1-Sof(N2)=1-Sof(N2)=1-Sof(N2)=1-Sof(N2)=1-Sof(N2)=1-Sof(N2)=1-Sof(N2)=1-
 Sof(N2)=1-Sof(N2)=1-Sof(N2)=1-Sof(N2)=1-Sof(N2)=1-Sof(N2)=1-Sof(N2)=1-Sof(N2)=
 1-Sof(N2)=1-Sof(N2)=1-Sof(N2)=1-Sof(N2)=1-Sof(N2)=1-Sof(N2)=Sof(C15)=Sof(H15A)=
 Sof(H15B)=Sof(C14)=Sof(H14A)=Sof(H14B)=1-Sof(N2)=1-Sof(N2)=1-Sof(N2)=1-Sof(N2)=
 1-Sof(N2)=1-Sof(N2)=1-Sof(N2)=1-Sof(N2)
4.a Secondary CH2 refined with riding coordinates:
 C9(H9A,H9B), C13(H13A,H13B), C10(H10A,H10B), C11(H11A,H11B), C39(H39A,H39B),
 C40(H40A,H40B), C41(H41A,H41B), C35(H35A,H35B), C36(H36A,H36B), C37(H37A,H37B),
  C15(H15A,H15B), C14(H14A,H14B)
4.b Aromatic/amide H refined with riding coordinates:
 C21(H21), C17(H17), C20(H20), C18(H18), C29(H29), C27(H27), C24(H24),
 C28(H28), C25(H25), C32(H32), C33(H33), C30(H30)
4.c Idealised Me refined as rotating group:
 C16(H16A,H16B,H16C), C12(H12A,H12B,H12C), C42(H42A,H42B,H42C), C38(H38A,H38B,
 H38C)
;

loop_
_space_group_symop_id
_space_group_symop_operation_xyz
1 'x, y, z'
2 '-x, y+1/2, -z+1/2'
3 '-x, -y, -z'
4 'x, -y-1/2, z-1/2'

loop_
_atom_site_label
_atom_site_type_symbol
_atom_site_fract_x
_atom_site_fract_y
_atom_site_fract_z
_atom_site_U_iso_or_equiv
_atom_site_adp_type
_atom_site_occupancy
_atom_site_symmetry_multiplicity
_atom_site_calc_flag
_atom_site_refinement_flags
_atom_site_disorder_assembly
_atom_site_disorder_group
Re2 Re -0.00220(2) 0.92777(2) 0.339928(16) 0.03025(10) Uani 1 1 d . . .
Re1 Re -0.32556(2) 1.19111(2) 0.260832(16) 0.02807(9) Uani 1 1 d . . .
O7 O -0.2000(11) 1.1898(14) 0.3288(6) 0.0223(8) Uani 0.696(4) 1 d P A 1
N2 N -0.0729(13) 1.0802(10) 0.3672(10) 0.0223(8) Uani 0.696(4) 1 d P A 1
O8 O -0.1167(6) 0.9418(12) 0.2650(6) 0.0223(8) Uani 0.696(4) 1 d P A 1
N1 N -0.2541(12) 1.0412(11) 0.2302(9) 0.0223(8) Uani 0.696(4) 1 d P A 1
C1 C -0.3761(5) 1.3167(6) 0.2938(4) 0.036(2) Uani 1 1 d . A .
C2 C -0.4348(5) 1.1681(6) 0.1971(4) 0.0403(12) Uani 1 1 d . A .
O10 O -0.5446(3) 0.8129(4) 0.4386(2) 0.0308(12) Uani 1 1 d . . .
O9 O -0.4405(3) 0.8795(4) 0.5255(3) 0.0364(14) Uani 1 1 d . . .
C23 C -0.5845(5) 0.7339(6) 0.4739(4) 0.0281(19) Uani 1 1 d . . .
C19 C -0.4349(5) 0.9406(5) 0.4195(4) 0.0249(18) Uani 1 1 d . . .
C5 C 0.0933(5) 0.9248(6) 0.4146(4) 0.037(2) Uani 1 1 d . A .
C4 C 0.0470(5) 0.7953(6) 0.3104(4) 0.0467(13) Uani 1 1 d . A .
C3 C -0.2855(5) 1.3001(6) 0.2075(4) 0.0315(19) Uani 1 1 d . A .
O5 O 0.1530(3) 0.9261(4) 0.4613(3) 0.0490(16) Uani 1 1 d . . .
N3 N -0.3668(4) 1.0731(4) 0.3310(3) 0.0227(14) Uani 1 1 d . A .
C21 C -0.3332(5) 1.0796(6) 0.3948(4) 0.038(2) Uani 1 1 d . . .
H21 H -0.2858 1.1311 0.4099 0.045 Uiso 1 1 calc R A .
O2 O -0.5017(3) 1.1496(4) 0.1577(3) 0.0403(12) Uani 1 1 d . . .
O1 O -0.4093(4) 1.4000(5) 0.3127(3) 0.0573(18) Uani 1 1 d . . .
N4 N -0.0967(4) 0.8247(5) 0.3823(3) 0.0282(15) Uani 1 1 d . A .
C17 C -0.4354(5) 0.9979(6) 0.3123(4) 0.036(2) Uani 1 1 d . . .
H17 H -0.4609 0.9896 0.2681 0.043 Uiso 1 1 calc R A .
C8 C -0.1476(5) 1.1004(5) 0.3269(3) 0.0223(8) Uani 1 1 d . . .
O4 O 0.0788(3) 0.7132(4) 0.2914(3) 0.0467(13) Uani 1 1 d . . .
C7 C -0.1772(5) 1.0227(5) 0.2693(3) 0.0223(8) Uani 1 1 d . A .
C9 C -0.2798(6) 0.9784(7) 0.1681(4) 0.022(3) Uani 0.696(4) 1 d P A 1
H9A H -0.2257 0.9465 0.1580 0.026 Uiso 0.696(4) 1 calc PR A 1
H9B H -0.3068 1.0322 0.1338 0.026 Uiso 0.696(4) 1 calc PR A 1
C20 C -0.3636(5) 1.0158(6) 0.4401(4) 0.035(2) Uani 1 1 d . A .
H20 H -0.3362 1.0234 0.4841 0.042 Uiso 1 1 calc R . .
C6 C 0.0720(5) 1.0171(6) 0.2987(4) 0.043(2) Uani 1 1 d . A .
C18 C -0.4700(5) 0.9330(6) 0.3542(4) 0.035(2) Uani 1 1 d . A .
H18 H -0.5182 0.8831 0.3381 0.042 Uiso 1 1 calc R . .
C22 C -0.4714(5) 0.8770(6) 0.4689(4) 0.0259(18) Uani 1 1 d . . .
O3 O -0.2622(3) 1.3711(4) 0.1762(3) 0.0429(15) Uani 1 1 d . . .
C29 C -0.1258(5) 0.7232(6) 0.3579(4) 0.043(2) Uani 1 1 d . . .
H29 H -0.1047 0.6966 0.3228 0.052 Uiso 1 1 calc R A .
O6 O 0.1176(4) 1.0690(5) 0.2716(3) 0.066(2) Uani 1 1 d . . .
C13 C -0.0403(8) 1.1652(8) 0.4182(6) 0.051(2) Uani 0.696(4) 1 d P A 1
H13A H 0.0025 1.1286 0.4540 0.062 Uiso 0.696(4) 1 calc PR A 1
H13B H -0.0910 1.1931 0.4344 0.062 Uiso 0.696(4) 1 calc PR A 1
C26 C -0.6730(5) 0.5739(6) 0.5290(4) 0.0306(19) Uani 1 1 d . . .
C27 C -0.5811(5) 0.5714(6) 0.5422(4) 0.034(2) Uani 1 1 d . . .
H27 H -0.5490 0.5159 0.5703 0.041 Uiso 1 1 calc R . .
C24 C -0.6764(5) 0.7376(6) 0.4629(4) 0.038(2) Uani 1 1 d . . .
H24 H -0.7087 0.7951 0.4365 0.046 Uiso 1 1 calc R . .
C31 C -0.2161(5) 0.6886(6) 0.4317(4) 0.0311(19) Uani 1 1 d . . .
C28 C -0.5349(5) 0.6524(6) 0.5135(4) 0.033(2) Uani 1 1 d . . .
H28 H -0.4720 0.6508 0.5211 0.039 Uiso 1 1 calc R . .
C25 C -0.7222(5) 0.6559(6) 0.4906(4) 0.038(2) Uani 1 1 d . . .
H25 H -0.7851 0.6574 0.4831 0.045 Uiso 1 1 calc R . .
C32 C -0.1917(5) 0.7962(6) 0.4560(4) 0.051(3) Uani 1 1 d . A .
H32 H -0.2151 0.8264 0.4892 0.061 Uiso 1 1 calc R . .
C33 C -0.1314(5) 0.8597(6) 0.4303(4) 0.045(2) Uani 1 1 d . . .
H33 H -0.1142 0.9321 0.4481 0.054 Uiso 1 1 calc R A .
C30 C -0.1848(5) 0.6540(6) 0.3804(4) 0.042(2) Uani 1 1 d . A .
H30 H -0.2032 0.5835 0.3604 0.051 Uiso 1 1 calc R . .
O11 O -0.7206(3) 0.4925(4) 0.5586(2) 0.0365(14) Uani 1 1 d . . .
O12 O -0.3136(4) 0.6526(4) 0.5017(3) 0.067(2) Uani 1 1 d . . .
C34 C -0.2762(5) 0.6148(6) 0.4628(4) 0.034(2) Uani 1 1 d . . .
C10 C -0.3457(7) 0.8825(8) 0.1696(5) 0.037(3) Uani 0.696(4) 1 d P A 1
H10A H -0.4008 0.9164 0.1770 0.044 Uiso 0.696(4) 1 calc PR A 1
H10B H -0.3612 0.8467 0.1270 0.044 Uiso 0.696(4) 1 calc PR A 1
C16 C 0.056(3) 1.482(3) 0.4198(13) 0.088(9) Uani 0.696(4) 1 d P A 1
H16A H 0.0249 1.5115 0.3782 0.132 Uiso 0.696(4) 1 calc PR A 1
H16B H 0.1175 1.4625 0.4186 0.132 Uiso 0.696(4) 1 calc PR A 1
H16C H 0.0575 1.5400 0.4523 0.132 Uiso 0.696(4) 1 calc PR A 1
C12 C -0.3775(13) 0.6868(15) 0.2140(7) 0.055(4) Uani 0.696(4) 1 d P A 1
H12A H -0.3724 0.6392 0.1780 0.083 Uiso 0.696(4) 1 calc PR A 1
H12B H -0.4393 0.7115 0.2083 0.083 Uiso 0.696(4) 1 calc PR A 1
H12C H -0.3592 0.6434 0.2535 0.083 Uiso 0.696(4) 1 calc PR A 1
C11 C -0.3164(8) 0.7924(11) 0.2173(8) 0.052(4) Uani 0.696(4) 1 d P A 1
H11A H -0.3086 0.8267 0.2601 0.062 Uiso 0.696(4) 1 calc PR A 1
H11B H -0.2571 0.7658 0.2137 0.062 Uiso 0.696(4) 1 calc PR A 1
C39 C -0.1742(16) 0.871(2) 0.2016(14) 0.059(9) Uani 0.304(4) 1 d P A 2
H39A H -0.1282 0.8213 0.1908 0.071 Uiso 0.304(4) 1 calc PR A 2
H39B H -0.1984 0.9203 0.1646 0.071 Uiso 0.304(4) 1 calc PR A 2
C40 C -0.260(2) 0.787(2) 0.2180(14) 0.037(3) Uani 0.304(4) 1 d P A 2
H40A H -0.2330 0.7283 0.2494 0.044 Uiso 0.304(4) 1 calc PR A 2
H40B H -0.2974 0.8355 0.2384 0.044 Uiso 0.304(4) 1 calc PR A 2
C41 C -0.3101(18) 0.738(2) 0.1720(15) 0.052(4) Uani 0.304(4) 1 d P A 2
H41A H -0.2720 0.6894 0.1524 0.062 Uiso 0.304(4) 1 calc PR A 2
H41B H -0.3351 0.7975 0.1404 0.062 Uiso 0.304(4) 1 calc PR A 2
C42 C -0.385(4) 0.668(4) 0.1804(17) 0.055(4) Uani 0.304(4) 1 d P A 2
H42A H -0.4233 0.6503 0.1387 0.083 Uiso 0.304(4) 1 calc PR A 2
H42B H -0.4188 0.7101 0.2057 0.083 Uiso 0.304(4) 1 calc PR A 2
H42C H -0.3618 0.5981 0.2024 0.083 Uiso 0.304(4) 1 calc PR A 2
C35 C -0.1468(17) 1.2712(19) 0.3892(13) 0.051(2) Uani 0.304(4) 1 d P A 2
H35A H -0.1925 1.3202 0.4006 0.062 Uiso 0.304(4) 1 calc PR A 2
H35B H -0.1173 1.2289 0.4281 0.062 Uiso 0.304(4) 1 calc PR A 2
C36 C -0.0761(18) 1.349(2) 0.3710(14) 0.051(2) Uani 0.304(4) 1 d P A 2
H36A H -0.0282 1.3032 0.3604 0.062 Uiso 0.304(4) 1 calc PR A 2
H36B H -0.1038 1.3959 0.3335 0.062 Uiso 0.304(4) 1 calc PR A 2
C37 C -0.0396(18) 1.422(2) 0.4253(15) 0.051(2) Uani 0.304(4) 1 d P A 2
H37A H -0.0185 1.3797 0.4656 0.062 Uiso 0.304(4) 1 calc PR A 2
H37B H -0.0801 1.4842 0.4306 0.062 Uiso 0.304(4) 1 calc PR A 2
C15 C 0.0082(9) 1.3750(9) 0.4358(7) 0.051(2) Uani 0.696(4) 1 d P A 1
H15A H -0.0541 1.3964 0.4344 0.062 Uiso 0.696(4) 1 calc PR A 1
H15B H 0.0363 1.3534 0.4802 0.062 Uiso 0.696(4) 1 calc PR A 1
C14 C 0.0059(8) 1.2681(8) 0.3936(6) 0.051(2) Uani 0.696(4) 1 d P A 1
H14A H 0.0676 1.2468 0.3929 0.062 Uiso 0.696(4) 1 calc PR A 1
H14B H -0.0264 1.2861 0.3494 0.062 Uiso 0.696(4) 1 calc PR A 1
C38 C 0.044(6) 1.464(8) 0.392(4) 0.088(9) Uani 0.304(4) 1 d P A 2
H38A H 0.0433 1.4184 0.3543 0.132 Uiso 0.304(4) 1 calc PR A 2
H38B H 0.1011 1.4551 0.4230 0.132 Uiso 0.304(4) 1 calc PR A 2
H38C H 0.0355 1.5443 0.3798 0.132 Uiso 0.304(4) 1 calc PR A 2
O13 O -0.068(2) 1.0614(19) 0.3652(18) 0.0223(8) Uani 0.304(4) 1 d P A 2
N5 N -0.195(3) 1.184(4) 0.3391(17) 0.0223(8) Uani 0.304(4) 1 d P A 2
O14 O -0.259(2) 1.058(2) 0.2353(17) 0.0223(8) Uani 0.304(4) 1 d P A 2
N6 N -0.1345(18) 0.940(3) 0.2567(18) 0.0223(8) Uani 0.304(4) 1 d P A 2

loop_
_atom_site_aniso_label
_atom_site_aniso_U_11
_atom_site_aniso_U_22
_atom_site_aniso_U_33
_atom_site_aniso_U_23
_atom_site_aniso_U_13
_atom_site_aniso_U_12
Re2 0.02656(19) 0.02751(17) 0.0433(2) 0.00804(16) 0.02146(16) 0.00459(15)
Re1 0.02359(18) 0.02624(17) 0.0369(2) 0.00908(15) 0.01221(15) 0.00115(14)
O7 0.0246(17) 0.0174(17) 0.028(2) -0.0035(17) 0.0123(15) -0.0013(15)
N2 0.0246(17) 0.0174(17) 0.028(2) -0.0035(17) 0.0123(15) -0.0013(15)
O8 0.0246(17) 0.0174(17) 0.028(2) -0.0035(17) 0.0123(15) -0.0013(15)
N1 0.0246(17) 0.0174(17) 0.028(2) -0.0035(17) 0.0123(15) -0.0013(15)
C1 0.030(5) 0.042(5) 0.033(5) 0.020(4) 0.004(4) -0.004(4)
C2 0.037(3) 0.034(2) 0.047(4) 0.011(2) 0.005(2) -0.007(2)
O10 0.034(3) 0.030(3) 0.028(3) 0.001(2) 0.008(3) -0.016(2)
O9 0.047(4) 0.036(3) 0.027(3) 0.006(3) 0.010(3) -0.010(3)
C23 0.030(5) 0.027(4) 0.030(5) -0.001(4) 0.013(4) -0.005(4)
C19 0.028(4) 0.018(4) 0.032(5) -0.006(4) 0.013(4) 0.000(3)
C5 0.031(5) 0.024(4) 0.068(7) 0.016(5) 0.035(5) 0.014(4)
C4 0.046(3) 0.039(3) 0.068(4) 0.008(3) 0.037(3) 0.001(2)
C3 0.027(5) 0.029(4) 0.040(5) 0.005(4) 0.010(4) 0.006(4)
O5 0.033(4) 0.053(4) 0.061(5) 0.006(3) 0.010(3) 0.007(3)
N3 0.020(3) 0.015(3) 0.036(4) 0.001(3) 0.013(3) 0.001(3)
C21 0.028(5) 0.046(5) 0.040(6) -0.002(4) 0.011(4) -0.021(4)
O2 0.037(3) 0.034(2) 0.047(4) 0.011(2) 0.005(2) -0.007(2)
O1 0.054(4) 0.064(4) 0.053(4) 0.011(3) 0.012(3) 0.025(3)
N4 0.030(4) 0.022(3) 0.036(4) -0.006(3) 0.017(3) 0.002(3)
C17 0.038(5) 0.038(5) 0.033(5) 0.003(4) 0.013(4) -0.013(4)
C8 0.0246(17) 0.0174(17) 0.028(2) -0.0035(17) 0.0123(15) -0.0013(15)
O4 0.046(3) 0.039(3) 0.068(4) 0.008(3) 0.037(3) 0.001(2)
C7 0.0246(17) 0.0174(17) 0.028(2) -0.0035(17) 0.0123(15) -0.0013(15)
C9 0.018(6) 0.025(6) 0.021(6) -0.011(5) 0.002(5) -0.006(5)
C20 0.030(5) 0.047(5) 0.029(5) 0.003(4) 0.009(4) -0.010(4)
C6 0.034(5) 0.041(5) 0.059(7) 0.016(5) 0.018(5) 0.017(4)
C18 0.047(5) 0.027(4) 0.036(5) -0.006(4) 0.019(4) -0.020(4)
C22 0.029(5) 0.020(4) 0.034(5) 0.001(4) 0.019(4) 0.009(4)
O3 0.045(4) 0.041(3) 0.045(4) 0.014(3) 0.014(3) -0.008(3)
C29 0.044(5) 0.047(5) 0.051(6) -0.011(5) 0.037(5) -0.017(4)
O6 0.043(4) 0.073(4) 0.098(6) 0.057(4) 0.044(4) 0.018(3)
C13 0.046(5) 0.041(4) 0.071(5) -0.018(4) 0.022(4) -0.012(3)
C26 0.040(5) 0.027(4) 0.033(5) 0.006(4) 0.023(4) -0.005(4)
C27 0.035(5) 0.028(4) 0.042(5) 0.010(4) 0.014(4) 0.002(4)
C24 0.034(5) 0.028(4) 0.053(6) 0.014(4) 0.011(5) 0.001(4)
C31 0.029(4) 0.032(4) 0.038(5) 0.003(4) 0.018(4) -0.004(4)
C28 0.024(4) 0.032(4) 0.046(6) 0.002(4) 0.018(4) 0.001(4)
C25 0.027(5) 0.036(5) 0.052(6) 0.003(4) 0.014(4) -0.008(4)
C32 0.069(7) 0.038(5) 0.068(7) -0.011(5) 0.059(5) -0.015(5)
C33 0.066(6) 0.026(4) 0.061(7) -0.013(4) 0.050(5) -0.008(4)
C30 0.043(5) 0.041(5) 0.046(6) -0.011(4) 0.017(5) -0.023(4)
O11 0.043(3) 0.025(3) 0.051(4) -0.001(3) 0.031(3) -0.009(2)
O12 0.088(5) 0.049(4) 0.089(5) -0.025(4) 0.070(4) -0.024(3)
C34 0.031(5) 0.032(5) 0.045(6) 0.002(4) 0.019(4) -0.002(4)
C10 0.066(8) 0.018(5) 0.020(6) -0.004(5) -0.002(6) 0.010(6)
C16 0.085(14) 0.072(16) 0.10(3) -0.018(15) 0.01(2) -0.046(10)
C12 0.062(9) 0.060(8) 0.047(12) 0.005(11) 0.018(13) -0.019(7)
C11 0.040(7) 0.045(8) 0.079(12) -0.010(7) 0.031(8) -0.003(7)
C39 0.016(15) 0.10(2) 0.07(3) 0.002(19) 0.024(16) 0.009(15)
C40 0.066(8) 0.018(5) 0.020(6) -0.004(5) -0.002(6) 0.010(6)
C41 0.040(7) 0.045(8) 0.079(12) -0.010(7) 0.031(8) -0.003(7)
C42 0.062(9) 0.060(8) 0.047(12) 0.005(11) 0.018(13) -0.019(7)
C35 0.046(5) 0.041(4) 0.071(5) -0.018(4) 0.022(4) -0.012(3)
C36 0.046(5) 0.041(4) 0.071(5) -0.018(4) 0.022(4) -0.012(3)
C37 0.046(5) 0.041(4) 0.071(5) -0.018(4) 0.022(4) -0.012(3)
C15 0.046(5) 0.041(4) 0.071(5) -0.018(4) 0.022(4) -0.012(3)
C14 0.046(5) 0.041(4) 0.071(5) -0.018(4) 0.022(4) -0.012(3)
C38 0.085(14) 0.072(16) 0.10(3) -0.018(15) 0.01(2) -0.046(10)
O13 0.0246(17) 0.0174(17) 0.028(2) -0.0035(17) 0.0123(15) -0.0013(15)
N5 0.0246(17) 0.0174(17) 0.028(2) -0.0035(17) 0.0123(15) -0.0013(15)
O14 0.0246(17) 0.0174(17) 0.028(2) -0.0035(17) 0.0123(15) -0.0013(15)
N6 0.0246(17) 0.0174(17) 0.028(2) -0.0035(17) 0.0123(15) -0.0013(15)

loop_
_atom_type_symbol
_atom_type_description
_atom_type_scat_dispersion_real
_atom_type_scat_dispersion_imag
_atom_type_scat_source
C C 0.0033 0.0016 'International Tables Vol C Tables 4.2.6.8 and 6.1.1.4'
H H 0.0000 0.0000 'International Tables Vol C Tables 4.2.6.8 and 6.1.1.4'
N N 0.0061 0.0033 'International Tables Vol C Tables 4.2.6.8 and 6.1.1.4'
O O 0.0106 0.0060 'International Tables Vol C Tables 4.2.6.8 and 6.1.1.4'
Re Re -1.0185 7.2310 'International Tables Vol C Tables 4.2.6.8 and 6.1.1.4'

loop_
_geom_angle_atom_site_label_1
_geom_angle_atom_site_label_2
_geom_angle_atom_site_label_3
_geom_angle
_geom_angle_site_symmetry_1
_geom_angle_site_symmetry_3
N2 Re2 N4 85.5(5) . .
N2 Re2 N6 76.6(13) . .
O8 Re2 N2 76.5(6) . .
O8 Re2 N4 81.2(4) . .
O8 Re2 N6 1.8(13) . .
C5 Re2 N2 96.9(6) . .
C5 Re2 O8 172.7(5) . .
C5 Re2 C4 88.7(3) . .
C5 Re2 N4 95.3(3) . .
C5 Re2 C6 88.6(3) . .
C5 Re2 O13 97.2(11) . .
C5 Re2 N6 171.8(10) . .
C4 Re2 N2 174.2(6) . .
C4 Re2 O8 97.8(5) . .
C4 Re2 N4 92.6(3) . .
C4 Re2 C6 87.9(3) . .
C4 Re2 O13 173.2(11) . .
C4 Re2 N6 97.7(11) . .
N4 Re2 N6 79.4(10) . .
C6 Re2 N2 93.7(5) . .
C6 Re2 O8 94.9(4) . .
C6 Re2 N4 176.1(3) . .
C6 Re2 O13 95.5(10) . .
C6 Re2 N6 96.7(10) . .
O13 Re2 N2 1.8(14) . .
O13 Re2 O8 76.1(12) . .
O13 Re2 N4 83.7(10) . .
O13 Re2 N6 76.1(13) . .
O7 Re1 N1 76.6(6) . .
O7 Re1 N3 83.7(4) . .
O7 Re1 N5 4.1(14) . .
N1 Re1 N5 77.5(15) . .
C1 Re1 O7 97.8(5) . .
C1 Re1 N1 174.4(6) . .
C1 Re1 C2 90.5(3) . .
C1 Re1 C3 85.7(3) . .
C1 Re1 N3 91.2(3) . .
C1 Re1 N5 96.9(13) . .
C1 Re1 O14 173.0(10) . .
C2 Re1 O7 171.1(5) . .
C2 Re1 N1 95.0(6) . .
C2 Re1 N3 93.1(3) . .
C2 Re1 N5 169.7(12) . .
C2 Re1 O14 96.3(10) . .
C3 Re1 O7 92.7(4) . .
C3 Re1 N1 95.5(5) . .
C3 Re1 C2 91.1(3) . .
C3 Re1 N3 174.8(3) . .
C3 Re1 N5 96.6(11) . .
C3 Re1 O14 95.5(10) . .
N3 Re1 N1 87.3(5) . .
N3 Re1 N5 79.7(11) . .
O14 Re1 O7 75.3(12) . .
O14 Re1 N1 1.4(15) . .
O14 Re1 N3 87.1(10) . .
O14 Re1 N5 76.2(14) . .
C8 O7 Re1 116.2(10) . .
C8 N2 Re2 112.5(10) . .
C8 N2 C13 117.8(10) . .
C13 N2 Re2 129.2(12) . .
C7 O8 Re2 118.1(8) . .
C7 N1 Re1 112.0(9) . .
C7 N1 C9 120.2(10) . .
C9 N1 Re1 127.1(11) . .
O1 C1 Re1 177.4(7) . .
O2 C2 Re1 177.5(7) . .
C22 O10 C23 120.7(6) . .
C24 C23 O10 116.3(7) . .
C24 C23 C28 121.4(7) . .
C28 C23 O10 122.1(7) . .
C20 C19 C22 119.0(7) . .
C18 C19 C20 116.7(7) . .
C18 C19 C22 124.2(7) . .
O5 C5 Re2 178.2(7) . .
O4 C4 Re2 179.0(7) . .
O3 C3 Re1 177.0(7) . .
C21 N3 Re1 123.2(5) . .
C21 N3 C17 114.7(6) . .
C17 N3 Re1 121.7(5) . .
N3 C21 C20 124.8(7) . .
C29 N4 Re2 120.6(5) . .
C29 N4 C33 114.9(7) . .
C33 N4 Re2 124.5(5) . .
N3 C17 C18 123.9(7) . .
O7 C8 C7 115.7(8) . .
O7 C8 O13 134.4(14) . .
N2 C8 O7 125.1(10) . .
N2 C8 C7 119.1(8) . .
N2 C8 O13 9.5(15) . .
N2 C8 N5 118(2) . .
O13 C8 C7 109.9(12) . .
N5 C8 O7 9.8(19) . .
N5 C8 C7 123.2(19) . .
N5 C8 O13 127(2) . .
O8 C7 C8 113.6(7) . .
O8 C7 O14 138.2(13) . .
N1 C7 O8 127.8(8) . .
N1 C7 C8 118.6(7) . .
N1 C7 O14 10.5(14) . .
O14 C7 C8 108.1(11) . .
N6 C7 O8 12.0(16) . .
N6 C7 N1 116.1(16) . .
N6 C7 C8 125.3(15) . .
N6 C7 O14 126.5(17) . .
N1 C9 C10 112.4(10) . .
C19 C20 C21 119.1(7) . .
O6 C6 Re2 177.5(8) . .
C17 C18 C19 120.7(7) . .
O10 C22 C19 109.7(6) . .
O9 C22 O10 125.0(7) . .
O9 C22 C19 125.3(7) . .
N4 C29 C30 124.7(8) . .
N2 C13 C14 111.7(12) . .
C27 C26 O11 120.1(7) . .
C25 C26 C27 122.1(7) . .
C25 C26 O11 117.7(7) . .
C26 C27 C28 119.7(7) . .
C23 C24 C25 120.3(7) . .
C32 C31 C34 119.2(7) . .
C30 C31 C32 117.3(7) . .
C30 C31 C34 123.4(7) . .
C23 C28 C27 118.2(7) . .
C26 C25 C24 118.3(7) . .
C31 C32 C33 118.8(7) . .
N4 C33 C32 124.5(7) . .
C31 C30 C29 119.6(7) . .
C34 O11 C26 116.9(6) 3_466 .
O11 C34 C31 111.0(7) 3_466 .
O12 C34 C31 122.2(7) . .
O12 C34 O11 126.9(7) . 3_466
C11 C10 C9 117.0(9) . .
C10 C11 C12 117.6(12) . .
N6 C39 C40 110(3) . .
C41 C40 C39 117(3) . .
C40 C41 C42 121(3) . .
C36 C35 N5 118(3) . .
C37 C36 C35 108(2) . .
C36 C37 C38 91(3) . .
C16 C15 C14 118.3(16) . .
C15 C14 C13 112.1(10) . .
C8 O13 Re2 122(2) . .
C8 N5 Re1 109(3) . .
C8 N5 C35 116(3) . .
C35 N5 Re1 133(3) . .
C7 O14 Re1 123.8(19) . .
C7 N6 Re2 107(2) . .
C7 N6 C39 118(2) . .
C39 N6 Re2 135(3) . .

loop_
_geom_bond_atom_site_label_1
_geom_bond_atom_site_label_2
_geom_bond_distance
_geom_bond_site_symmetry_2
Re2 N2 2.211(11) .
Re2 O8 2.061(9) .
Re2 C5 1.873(9) .
Re2 C4 1.877(8) .
Re2 N4 2.215(6) .
Re2 C6 1.890(9) .
Re2 O13 1.99(2) .
Re2 N6 2.34(3) .
Re1 O7 2.096(14) .
Re1 N1 2.223(11) .
Re1 C1 1.856(8) .
Re1 C2 1.889(8) .
Re1 C3 1.888(8) .
Re1 N3 2.217(5) .
Re1 N5 2.26(4) .
Re1 O14 1.98(2) .
O7 C8 1.311(18) .
N2 C8 1.27(2) .
N2 C13 1.459(18) .
O8 C7 1.328(14) .
N1 C7 1.277(19) .
N1 C9 1.473(17) .
C1 O1 1.199(8) .
C2 O2 1.170(8) .
O10 C23 1.407(8) .
O10 C22 1.361(8) .
O9 C22 1.181(8) .
C23 C24 1.357(9) .
C23 C28 1.363(9) .
C19 C20 1.375(8) .
C19 C18 1.363(9) .
C19 C22 1.490(9) .
C5 O5 1.172(8) .
C4 O4 1.178(8) .
C3 O3 1.165(8) .
N3 C21 1.329(8) .
N3 C17 1.342(7) .
C21 C20 1.377(9) .
N4 C29 1.315(8) .
N4 C33 1.317(9) .
C17 C18 1.361(9) .
C8 C7 1.497(8) .
C8 O13 1.36(4) .
C8 N5 1.27(5) .
C7 O14 1.35(3) .
C7 N6 1.22(4) .
C9 C10 1.498(12) .
C6 O6 1.165(8) .
C29 C30 1.370(9) .
C13 C14 1.535(14) .
C26 C27 1.354(9) .
C26 C25 1.352(9) .
C26 O11 1.422(7) .
C27 C28 1.395(9) .
C24 C25 1.385(9) .
C31 C32 1.364(9) .
C31 C30 1.348(10) .
C31 C34 1.511(10) .
C32 C33 1.381(9) .
O11 C34 1.317(8) 3_466
O12 C34 1.191(9) .
C34 O11 1.317(8) 3_466
C10 C11 1.447(15) .
C16 C15 1.52(4) .
C12 C11 1.52(2) .
C39 C40 1.73(4) .
C39 N6 1.42(4) .
C40 C41 1.22(3) .
C41 C42 1.44(5) .
C35 C36 1.52(3) .
C35 N5 1.52(5) .
C36 C37 1.43(3) .
C37 C38 1.66(11) .
C15 C14 1.523(14) .
